data_7242068
loop_
_publ_author_name
'Li, Wenhao'
'Duan, Wenxue'
'Tang, Qingxuan'
'Li, Zhan-Ting'
'Yang, Guanyu'

_publ_section_title
;
 Simple and efficient syntheses of 2-hydroxy-3H-phenoxazin-3-ones by
 aerobic oxidative cross-cyclocondensation in water
;
_journal_issue 3
_journal_name_full 'Green Chemistry'
_journal_page_first 1136
_journal_page_last 1139
_journal_paper_doi 10.1039/D0GC03861J
_journal_volume 23
_journal_year 2021
_chemical_formula_moiety 'C13 H8 F N O3'
_chemical_formula_sum 'C13 H8 F N O3'
_chemical_formula_weight 245.20
_space_group_crystal_system triclinic
_space_group_IT_number 2
_space_group_name_Hall '-P 1'
_space_group_name_H-M_alt 'P -1'
_atom_sites_solution_hydrogens geom
_atom_sites_solution_primary direct
_audit_creation_date 2020-06-04
_audit_creation_method
;
Olex2 1.2
(compiled 2018.05.29 svn.r3508 for OlexSys, GUI svn.r5506)
;
_audit_update_record
;
2020-06-28 deposited with the CCDC.	2021-01-11 downloaded from the CCDC.
;
_cell_angle_alpha 71.839(15)
_cell_angle_beta 82.190(16)
_cell_angle_gamma 67.855(16)
_cell_formula_units_Z 2
_cell_length_a 7.7844(15)
_cell_length_b 7.8633(12)
_cell_length_c 9.9225(18)
_cell_measurement_reflns_used 724
_cell_measurement_temperature 293(2)
_cell_measurement_theta_max 70.5660
_cell_measurement_theta_min 4.6820
_cell_volume 534.42(18)
_computing_cell_refinement 'CrysAlisPro 1.171.40.53 (Rigaku OD, 2019)'
_computing_data_collection 'CrysAlisPro 1.171.40.53 (Rigaku OD, 2019)'
_computing_data_reduction 'CrysAlisPro 1.171.40.53 (Rigaku OD, 2019)'
_computing_molecular_graphics 'Olex2 (Dolomanov et al., 2009)'
_computing_publication_material 'Olex2 (Dolomanov et al., 2009)'
_computing_structure_refinement 'ShelXL (Sheldrick, 2015)'
_computing_structure_solution 'ShelXS (Sheldrick, 2008)'
_diffrn_ambient_temperature 293(2)
_diffrn_detector 'CCD plate'
_diffrn_detector_area_resol_mean 16.2312
_diffrn_detector_type Eos
_diffrn_measured_fraction_theta_full 0.997
_diffrn_measured_fraction_theta_max 0.997
_diffrn_measurement_details
;
List of Runs (angles in degrees, time in seconds):

  # Type    Start    End  Width  t~exp~   \w     \q     \k     \f   Frames
#--------------------------------------------------------------------------
  1  \w   -103.00  -5.00   1.00    3.00    --  -33.50 -77.00-120.00   98
  2  \w    -71.00  39.00   1.00    3.00    --  -33.50  19.00  30.00  110
  3  \w    -52.00  35.00   1.00    3.00    --  -33.50  57.00  90.00   87
  4  \w     -4.00  77.00   1.00    3.00    --   36.47 -99.00  90.00   81
  5  \w     57.00 110.00   1.00    3.00    --   36.47 178.00 -90.00   53
  6  \w     57.00 110.00   1.00    3.00    --   36.47 178.00  90.00   53
  7  \w    -35.00 108.00   1.00    3.00    --   36.47   0.00-150.00  143
  8  \w     82.00 178.00   1.00    3.50    --  108.00  30.00 120.00   96
  9  \w     88.00 176.00   1.00    3.50    --  108.00  61.00  60.00   88
 10  \w     38.00 110.00   1.00    3.50    --  108.00 -94.00  30.00   72
 11  \w     37.00 112.00   1.00    3.50    --  108.00-111.00-120.00   75
 12  \w     40.00 128.00   1.00    3.50    --  108.00 -61.00-120.00   88
 13  \w     88.00 176.00   1.00    3.50    --  108.00  61.00 150.00   88
 14  \w     36.00 153.00   1.00    3.50    --  108.00 -15.00-120.00  117
 15  \w     38.00 110.00   1.00    3.50    --  108.00 -94.00-120.00   72
 16  \w    105.00 148.00   1.00    3.50    --  108.00 111.00-180.00   43
 17  \w     43.00 130.00   1.00    3.50    --  108.00 -30.00 120.00   87
 18  \w     79.00 110.00   1.00    3.50    --  108.00 -94.00 -90.00   31
 19  \w     87.00 127.00   1.00    3.50    --  108.00 -77.00  60.00   40
 20  \w     44.00 124.00   1.00    3.50    --  108.00 -61.00  30.00   80
;
_diffrn_measurement_device 'four-circle diffractometer'
_diffrn_measurement_device_type 'Xcalibur, Eos, Gemini'
_diffrn_measurement_method '\w scans'
_diffrn_orient_matrix_type 'CrysAlisPro convention (1999,Acta A55,543-557)'
_diffrn_orient_matrix_UB_11 0.0990127000
_diffrn_orient_matrix_UB_12 -0.1998258000
_diffrn_orient_matrix_UB_13 -0.0226306000
_diffrn_orient_matrix_UB_21 -0.1350292000
_diffrn_orient_matrix_UB_22 0.0531524000
_diffrn_orient_matrix_UB_23 -0.1190460000
_diffrn_orient_matrix_UB_31 0.1328011000
_diffrn_orient_matrix_UB_32 0.0768500000
_diffrn_orient_matrix_UB_33 -0.1096664000
_diffrn_radiation_monochromator graphite
_diffrn_radiation_probe x-ray
_diffrn_radiation_type CuK\a
_diffrn_radiation_wavelength 1.54184
_diffrn_reflns_av_R_equivalents 0.0212
_diffrn_reflns_av_unetI/netI 0.0327
_diffrn_reflns_Laue_measured_fraction_full 0.997
_diffrn_reflns_Laue_measured_fraction_max 0.997
_diffrn_reflns_limit_h_max 9
_diffrn_reflns_limit_h_min -5
_diffrn_reflns_limit_k_max 9
_diffrn_reflns_limit_k_min -8
_diffrn_reflns_limit_l_max 11
_diffrn_reflns_limit_l_min -11
_diffrn_reflns_number 3771
_diffrn_reflns_point_group_measured_fraction_full 0.997
_diffrn_reflns_point_group_measured_fraction_max 0.997
_diffrn_reflns_theta_full 67.067
_diffrn_reflns_theta_max 67.067
_diffrn_reflns_theta_min 4.691
_diffrn_source 'fine-focus sealed X-ray tube'
_diffrn_source_type 'Enhance (Cu) X-ray Source'
_exptl_absorpt_coefficient_mu 1.032
_exptl_absorpt_correction_T_max 1.00000
_exptl_absorpt_correction_T_min 0.95775
_exptl_absorpt_correction_type multi-scan
_exptl_absorpt_process_details
;
CrysAlisPro 1.171.40.53 (Rigaku Oxford Diffraction, 2019)
Empirical absorption correction using spherical harmonics,
 implemented in SCALE3 ABSPACK scaling algorithm.
;
_exptl_crystal_colour red
_exptl_crystal_colour_primary red
_exptl_crystal_density_diffrn 1.524
_exptl_crystal_description plate
_exptl_crystal_F_000 252
_exptl_crystal_size_max 0.17
_exptl_crystal_size_mid 0.12
_exptl_crystal_size_min 0.08
_refine_diff_density_max 0.251
_refine_diff_density_min -0.236
_refine_diff_density_rms 0.061
_refine_ls_extinction_method none
_refine_ls_goodness_of_fit_ref 1.037
_refine_ls_hydrogen_treatment constr
_refine_ls_matrix_type full
_refine_ls_number_parameters 165
_refine_ls_number_reflns 1910
_refine_ls_number_restraints 0
_refine_ls_restrained_S_all 1.037
_refine_ls_R_factor_all 0.0759
_refine_ls_R_factor_gt 0.0509
_refine_ls_shift/su_max 0.000
_refine_ls_shift/su_mean 0.000
_refine_ls_structure_factor_coef Fsqd
_refine_ls_weighting_details 'w=1/[\s^2^(Fo^2^)+(0.0793P)^2^+0.0223P] where P=(Fo^2^+2Fc^2^)/3'
_refine_ls_weighting_scheme calc
_refine_ls_wR_factor_gt 0.1350
_refine_ls_wR_factor_ref 0.1615
_reflns_Friedel_coverage 0.000
_reflns_number_gt 1239
_reflns_number_total 1910
_reflns_threshold_expression 'I > 2\s(I)'
_cod_data_source_file d0gc03861j2.cif
_cod_data_source_block 20200639
_cod_depositor_comments 'Adding full bibliography for 7242065--7242072.cif.'
_cod_original_cell_volume 534.43(18)
_cod_database_code 7242068
_shelx_shelxl_version_number 2014/7
_chemical_oxdiff_formula C20H20N4O4F1
_shelx_space_group_comment
;
The symmetry employed for this shelxl refinement is uniquely defined
by the following loop, which should always be used as a source of
symmetry information in preference to the above space-group names.
They are only intended as comments.
;
_shelx_estimated_absorpt_t_max 0.922
_shelx_estimated_absorpt_t_min 0.844
_reflns_odcompleteness_completeness 99.69
_reflns_odcompleteness_iscentric 1
_reflns_odcompleteness_theta 66.97
_olex2_refinement_description
;
1. Fixed Uiso
 At 1.2 times of:
  All C(H) groups
 At 1.5 times of:
  All C(H,H,H) groups, All O(H) groups
2.a Aromatic/amide H refined with riding coordinates:
 C1(H1), C3(H3A), C4(H4), C12(H12)
2.b Idealised Me refined as rotating group:
 C13(H13A,H13B,H13C)
2.c Idealised tetrahedral OH refined as rotating group:
 O3(H3)
;
_olex2_submission_special_instructions 'No special instructions were received'
_oxdiff_exptl_absorpt_empirical_details
;
Empirical correction (ABSPACK) includes:
- Absorption correction using spherical harmonics
- Frame scaling
;
_oxdiff_exptl_absorpt_empirical_full_max 1.396
_oxdiff_exptl_absorpt_empirical_full_min 0.828

loop_
_space_group_symop_operation_xyz
'x, y, z'
'-x, -y, -z'

loop_
_atom_site_label
_atom_site_type_symbol
_atom_site_fract_x
_atom_site_fract_y
_atom_site_fract_z
_atom_site_U_iso_or_equiv
_atom_site_adp_type
_atom_site_occupancy
_atom_site_site_symmetry_order
_atom_site_calc_flag
_atom_site_refinement_flags_posn
_atom_site_refinement_flags_adp
_atom_site_refinement_flags_occupancy
_atom_site_disorder_assembly
_atom_site_disorder_group
F1 F 0.1479(2) -0.0329(2) 0.87315(17) 0.0844(6) Uani 1 1 d . . . . .
O1 O 0.3292(2) 0.3682(2) 0.46957(15) 0.0504(4) Uani 1 1 d . . . . .
O2 O 0.5063(2) 0.7846(2) 0.07466(15) 0.0577(5) Uani 1 1 d . . . . .
O3 O 0.3079(3) 1.0929(2) 0.16639(17) 0.0621(5) Uani 1 1 d . . . . .
H3 H 0.3702 1.0842 0.0936 0.093 Uiso 1 1 calc GR . . . .
N1 N 0.1213(3) 0.6892(3) 0.56747(19) 0.0516(5) Uani 1 1 d . . . . .
C1 C 0.2394(3) 0.1637(3) 0.6713(2) 0.0549(6) Uani 1 1 d . . . . .
H1 H 0.3085 0.0587 0.6383 0.066 Uiso 1 1 calc R . . . .
C2 C 0.1418(3) 0.1444(3) 0.7970(2) 0.0589(6) Uani 1 1 d . . . . .
C3 C 0.0376(3) 0.2963(4) 0.8502(3) 0.0623(7) Uani 1 1 d . . . . .
H3A H -0.0262 0.2765 0.9365 0.075 Uiso 1 1 calc R . . . .
C4 C 0.0304(3) 0.4772(4) 0.7726(2) 0.0592(6) Uani 1 1 d . . . . .
H4 H -0.0400 0.5813 0.8062 0.071 Uiso 1 1 calc R . . . .
C5 C 0.1280(3) 0.5061(3) 0.6434(2) 0.0493(6) Uani 1 1 d . . . . .
C6 C 0.2305(3) 0.3473(3) 0.5954(2) 0.0463(6) Uani 1 1 d . . . . .
C7 C 0.2173(3) 0.7089(3) 0.4487(2) 0.0453(5) Uani 1 1 d . . . . .
C8 C 0.3273(3) 0.5476(3) 0.3927(2) 0.0426(5) Uani 1 1 d . . . . .
C9 C 0.4246(3) 0.5649(3) 0.2692(2) 0.0441(5) Uani 1 1 d . . . . .
C10 C 0.4209(3) 0.7554(3) 0.1883(2) 0.0447(5) Uani 1 1 d . . . . .
C11 C 0.3099(3) 0.9187(3) 0.2444(2) 0.0473(5) Uani 1 1 d . . . . .
C12 C 0.2144(3) 0.8960(3) 0.3672(2) 0.0509(6) Uani 1 1 d . . . . .
H12 H 0.1461 1.0016 0.3998 0.061 Uiso 1 1 calc R . . . .
C13 C 0.5310(4) 0.3987(3) 0.2113(2) 0.0616(7) Uani 1 1 d . . . . .
H13A H 0.5911 0.2886 0.2874 0.092 Uiso 1 1 calc GR . . . .
H13B H 0.6226 0.4300 0.1434 0.092 Uiso 1 1 calc GR . . . .
H13C H 0.4474 0.3709 0.1660 0.092 Uiso 1 1 calc GR . . . .

loop_
_atom_site_aniso_label
_atom_site_aniso_U_11
_atom_site_aniso_U_22
_atom_site_aniso_U_33
_atom_site_aniso_U_23
_atom_site_aniso_U_13
_atom_site_aniso_U_12
F1 0.1006(12) 0.0569(9) 0.0757(10) 0.0132(8) 0.0129(9) -0.0369(9)
O1 0.0661(10) 0.0364(8) 0.0444(9) -0.0027(6) 0.0051(7) -0.0226(7)
O2 0.0829(12) 0.0472(9) 0.0430(8) -0.0092(7) 0.0150(8) -0.0314(8)
O3 0.0828(12) 0.0390(8) 0.0562(10) -0.0071(7) 0.0221(9) -0.0258(8)
N1 0.0533(11) 0.0417(10) 0.0489(11) -0.0034(8) 0.0083(9) -0.0157(9)
C1 0.0639(15) 0.0411(12) 0.0530(14) -0.0001(10) -0.0021(11) -0.0220(11)
C2 0.0619(15) 0.0503(13) 0.0537(14) 0.0111(11) -0.0036(11) -0.0285(12)
C3 0.0588(15) 0.0637(15) 0.0512(14) 0.0039(12) 0.0092(11) -0.0270(12)
C4 0.0584(15) 0.0556(14) 0.0530(14) -0.0059(11) 0.0110(11) -0.0204(12)
C5 0.0497(13) 0.0445(12) 0.0468(12) -0.0005(10) 0.0006(10) -0.0197(10)
C6 0.0492(13) 0.0454(12) 0.0403(12) 0.0007(9) -0.0006(9) -0.0229(10)
C7 0.0496(13) 0.0407(11) 0.0411(12) -0.0045(9) 0.0028(9) -0.0182(10)
C8 0.0498(13) 0.0352(10) 0.0411(12) -0.0025(9) -0.0024(9) -0.0194(9)
C9 0.0565(13) 0.0392(11) 0.0396(11) -0.0091(9) -0.0001(10) -0.0225(10)
C10 0.0542(13) 0.0435(11) 0.0389(11) -0.0086(9) 0.0005(10) -0.0230(10)
C11 0.0568(13) 0.0360(10) 0.0458(12) -0.0042(9) 0.0025(10) -0.0200(10)
C12 0.0585(14) 0.0369(11) 0.0502(13) -0.0083(10) 0.0083(11) -0.0157(10)
C13 0.0929(19) 0.0473(13) 0.0480(13) -0.0154(10) 0.0113(12) -0.0313(13)

loop_
_atom_type_symbol
_atom_type_description
_atom_type_scat_dispersion_real
_atom_type_scat_dispersion_imag
_atom_type_scat_source
C C 0.0181 0.0091 'International Tables Vol C Tables 4.2.6.8 and 6.1.1.4'
H H 0.0000 0.0000 'International Tables Vol C Tables 4.2.6.8 and 6.1.1.4'
F F 0.0727 0.0534 'International Tables Vol C Tables 4.2.6.8 and 6.1.1.4'
N N 0.0311 0.0180 'International Tables Vol C Tables 4.2.6.8 and 6.1.1.4'
O O 0.0492 0.0322 'International Tables Vol C Tables 4.2.6.8 and 6.1.1.4'

loop_
_geom_angle_atom_site_label_1
_geom_angle_atom_site_label_2
_geom_angle_atom_site_label_3
_geom_angle
_geom_angle_site_symmetry_1
_geom_angle_site_symmetry_3
_geom_angle_publ_flag
C6 O1 C8 119.02(17) . . ?
C11 O3 H3 109.5 . . ?
C7 N1 C5 117.70(19) . . ?
C2 C1 H1 121.6 . . ?
C2 C1 C6 116.8(2) . . ?
C6 C1 H1 121.6 . . ?
F1 C2 C1 118.0(2) . . ?
F1 C2 C3 118.4(2) . . ?
C1 C2 C3 123.6(2) . . ?
C2 C3 H3A 120.7 . . ?
C4 C3 C2 118.5(2) . . ?
C4 C3 H3A 120.7 . . ?
C3 C4 H4 119.7 . . ?
C3 C4 C5 120.6(2) . . ?
C5 C4 H4 119.7 . . ?
N1 C5 C4 119.8(2) . . ?
N1 C5 C6 122.0(2) . . ?
C6 C5 C4 118.2(2) . . ?
O1 C6 C1 117.3(2) . . ?
O1 C6 C5 120.38(19) . . ?
C1 C6 C5 122.4(2) . . ?
N1 C7 C8 122.83(19) . . ?
N1 C7 C12 119.40(19) . . ?
C12 C7 C8 117.76(19) . . ?
O1 C8 C7 118.08(18) . . ?
C9 C8 O1 118.01(18) . . ?
C9 C8 C7 123.90(19) . . ?
C8 C9 C10 117.63(19) . . ?
C8 C9 C13 123.03(19) . . ?
C10 C9 C13 119.33(19) . . ?
O2 C10 C9 122.10(19) . . ?
O2 C10 C11 119.27(18) . . ?
C9 C10 C11 118.63(18) . . ?
O3 C11 C10 117.14(18) . . ?
C12 C11 O3 120.84(19) . . ?
C12 C11 C10 122.02(19) . . ?
C7 C12 H12 120.0 . . ?
C11 C12 C7 120.05(19) . . ?
C11 C12 H12 120.0 . . ?
C9 C13 H13A 109.5 . . ?
C9 C13 H13B 109.5 . . ?
C9 C13 H13C 109.5 . . ?
H13A C13 H13B 109.5 . . ?
H13A C13 H13C 109.5 . . ?
H13B C13 H13C 109.5 . . ?

loop_
_geom_bond_atom_site_label_1
_geom_bond_atom_site_label_2
_geom_bond_distance
_geom_bond_site_symmetry_2
_geom_bond_publ_flag
F1 C2 1.349(2) . ?
O1 C6 1.373(2) . ?
O1 C8 1.375(2) . ?
O2 C10 1.231(2) . ?
O3 H3 0.8200 . ?
O3 C11 1.343(2) . ?
N1 C5 1.386(3) . ?
N1 C7 1.306(3) . ?
C1 H1 0.9300 . ?
C1 C2 1.367(3) . ?
C1 C6 1.384(3) . ?
C2 C3 1.381(4) . ?
C3 H3A 0.9300 . ?
C3 C4 1.374(3) . ?
C4 H4 0.9300 . ?
C4 C5 1.398(3) . ?
C5 C6 1.393(3) . ?
C7 C8 1.463(3) . ?
C7 C12 1.434(3) . ?
C8 C9 1.347(3) . ?
C9 C10 1.454(3) . ?
C9 C13 1.499(3) . ?
C10 C11 1.478(3) . ?
C11 C12 1.337(3) . ?
C12 H12 0.9300 . ?
C13 H13A 0.9600 . ?
C13 H13B 0.9600 . ?
C13 H13C 0.9600 . ?

loop_
_geom_hbond_atom_site_label_D
_geom_hbond_atom_site_label_H
_geom_hbond_atom_site_label_A
_geom_hbond_distance_DH
_geom_hbond_distance_HA
_geom_hbond_distance_DA
_geom_hbond_angle_DHA
_geom_hbond_site_symmetry_A
O3 H3 O2 0.82 2.00 2.723(2) 146.1 2_675

loop_
_geom_torsion_atom_site_label_1
_geom_torsion_atom_site_label_2
_geom_torsion_atom_site_label_3
_geom_torsion_atom_site_label_4
_geom_torsion
_geom_torsion_site_symmetry_1
_geom_torsion_site_symmetry_2
_geom_torsion_site_symmetry_3
_geom_torsion_site_symmetry_4
_geom_torsion_publ_flag
F1 C2 C3 C4 -179.7(2) . . . . ?
O1 C8 C9 C10 179.65(17) . . . . ?
O1 C8 C9 C13 1.1(3) . . . . ?
O2 C10 C11 O3 0.3(3) . . . . ?
O2 C10 C11 C12 -179.9(2) . . . . ?
O3 C11 C12 C7 179.6(2) . . . . ?
N1 C5 C6 O1 0.0(4) . . . . ?
N1 C5 C6 C1 179.3(2) . . . . ?
N1 C7 C8 O1 -0.3(3) . . . . ?
N1 C7 C8 C9 178.6(2) . . . . ?
N1 C7 C12 C11 -179.0(2) . . . . ?
C1 C2 C3 C4 0.3(4) . . . . ?
C2 C1 C6 O1 179.5(2) . . . . ?
C2 C1 C6 C5 0.1(4) . . . . ?
C2 C3 C4 C5 -0.6(4) . . . . ?
C3 C4 C5 N1 -179.1(2) . . . . ?
C3 C4 C5 C6 0.6(4) . . . . ?
C4 C5 C6 O1 -179.7(2) . . . . ?
C4 C5 C6 C1 -0.3(4) . . . . ?
C5 N1 C7 C8 1.1(3) . . . . ?
C5 N1 C7 C12 -179.8(2) . . . . ?
C6 O1 C8 C7 -0.7(3) . . . . ?
C6 O1 C8 C9 -179.72(18) . . . . ?
C6 C1 C2 F1 180.0(2) . . . . ?
C6 C1 C2 C3 -0.1(4) . . . . ?
C7 N1 C5 C4 178.7(2) . . . . ?
C7 N1 C5 C6 -1.0(3) . . . . ?
C7 C8 C9 C10 0.7(3) . . . . ?
C7 C8 C9 C13 -177.8(2) . . . . ?
C8 O1 C6 C1 -178.53(18) . . . . ?
C8 O1 C6 C5 0.9(3) . . . . ?
C8 C7 C12 C11 0.1(3) . . . . ?
C8 C9 C10 O2 179.6(2) . . . . ?
C8 C9 C10 C11 -0.7(3) . . . . ?
C9 C10 C11 O3 -179.32(19) . . . . ?
C9 C10 C11 C12 0.4(3) . . . . ?
C10 C11 C12 C7 -0.1(4) . . . . ?
C12 C7 C8 O1 -179.34(18) . . . . ?
C12 C7 C8 C9 -0.4(3) . . . . ?
C13 C9 C10 O2 -1.8(3) . . . . ?
C13 C9 C10 C11 177.9(2) . . . . ?
